data_7213606
loop_
_publ_author_name
'Dai, Yiqiang'
'Tan, Jifeng'
'Ye, Ning'
'Yang, Zhou'

_publ_section_title
;
 Synthesis and crystal growth of thienyl-substituted pyridinium
 derivatives for second-order nonlinear optics
;
_journal_issue 4
_journal_name_full CrystEngComm
_journal_page_first 636
_journal_paper_doi 10.1039/c3ce41938j
_journal_volume 16
_journal_year 2014
_chemical_formula_moiety 'C14 H17 N2 S, C8 H9 O3 S'
_chemical_formula_sum 'C22 H26 N2 O3 S2'
_chemical_formula_weight 430.57
_chemical_name_systematic
; 
 ? 
;
_space_group_IT_number 2
_symmetry_cell_setting triclinic
_symmetry_space_group_name_Hall '-P 1'
_symmetry_space_group_name_H-M 'P -1'
_atom_sites_solution_hydrogens geom
_atom_sites_solution_primary direct
_atom_sites_solution_secondary difmap
_audit_creation_method SHELXL-97
_cell_angle_alpha 103.590(5)
_cell_angle_beta 104.227(6)
_cell_angle_gamma 91.636(4)
_cell_formula_units_Z 2
_cell_length_a 8.765(3)
_cell_length_b 10.240(4)
_cell_length_c 12.354(5)
_cell_measurement_reflns_used 3773
_cell_measurement_temperature 173(2)
_cell_measurement_theta_max 27.48
_cell_measurement_theta_min 2.05
_cell_volume 1040.3(7)
_computing_cell_refinement 'CrystalClear (Rigaku Inc., 2007)'
_computing_data_collection 'CrystalClear (Rigaku Inc., 2007)'
_computing_data_reduction 'CrystalClear (Rigaku Inc., 2007)'
_computing_molecular_graphics 'Olex2 ver 1.1'
_computing_publication_material 'SHELX97 (Sheldrick, 2008)'
_computing_structure_refinement 'Olex2 ver 1.1'
_computing_structure_solution 'SHELXS-97 (Sheldrick, 2008)'
_diffrn_ambient_temperature 173(2)
_diffrn_measured_fraction_theta_full 0.984
_diffrn_measured_fraction_theta_max 0.984
_diffrn_measurement_device_type 'Saturn724+ CCD'
_diffrn_measurement_method '\w scans at fixed \c = 45\%'
_diffrn_radiation_monochromator graphite
_diffrn_radiation_source 'sealed tube'
_diffrn_radiation_type MoK\a
_diffrn_radiation_wavelength 0.71073
_diffrn_reflns_av_R_equivalents 0.0357
_diffrn_reflns_av_sigmaI/netI 0.0376
_diffrn_reflns_limit_h_max 11
_diffrn_reflns_limit_h_min -11
_diffrn_reflns_limit_k_max 13
_diffrn_reflns_limit_k_min -12
_diffrn_reflns_limit_l_max 16
_diffrn_reflns_limit_l_min -16
_diffrn_reflns_number 9123
_diffrn_reflns_theta_full 27.50
_diffrn_reflns_theta_max 27.50
_diffrn_reflns_theta_min 2.41
_exptl_absorpt_coefficient_mu 0.283
_exptl_absorpt_correction_T_max 1.0000
_exptl_absorpt_correction_T_min 0.7044
_exptl_absorpt_correction_type multi-scan
_exptl_absorpt_process_details 'CrystalClear (Rigaku Inc., 2007)'
_exptl_crystal_colour black
_exptl_crystal_density_diffrn 1.375
_exptl_crystal_density_method 'not measured'
_exptl_crystal_description plate
_exptl_crystal_F_000 456
_exptl_crystal_size_max 0.58
_exptl_crystal_size_mid 0.29
_exptl_crystal_size_min 0.13
_refine_diff_density_max 0.727
_refine_diff_density_min -0.284
_refine_diff_density_rms 0.077
_refine_ls_extinction_method none
_refine_ls_goodness_of_fit_ref 1.152
_refine_ls_hydrogen_treatment constr
_refine_ls_matrix_type full
_refine_ls_number_parameters 267
_refine_ls_number_reflns 4707
_refine_ls_number_restraints 0
_refine_ls_restrained_S_all 1.152
_refine_ls_R_factor_all 0.0606
_refine_ls_R_factor_gt 0.0558
_refine_ls_shift/su_max 0.001
_refine_ls_shift/su_mean 0.000
_refine_ls_structure_factor_coef Fsqd
_refine_ls_weighting_details 'calc w=1/[\s^2^(Fo^2^)+(0.0568P)^2^+0.7536P] where P=(Fo^2^+2Fc^2^)/3'
_refine_ls_weighting_scheme calc
_refine_ls_wR_factor_gt 0.1350
_refine_ls_wR_factor_ref 0.1383
_reflns_number_gt 4380
_reflns_number_total 4707
_reflns_threshold_expression >2sigma(I)
_cod_data_source_file c3ce41938j.txt
_cod_data_source_block sa2409
_cod_original_sg_symbol_H-M P-1
_cod_database_code 7213606

loop_
_symmetry_equiv_pos_as_xyz
'x, y, z'
'-x, -y, -z'

loop_
_atom_site_label
_atom_site_type_symbol
_atom_site_fract_x
_atom_site_fract_y
_atom_site_fract_z
_atom_site_U_iso_or_equiv
_atom_site_adp_type
_atom_site_occupancy
_atom_site_symmetry_multiplicity
_atom_site_calc_flag
_atom_site_refinement_flags
S1 S 0.48505(7) 0.75225(6) 0.65232(5) 0.02865(15) Uani 1 1 d .
S2 S 1.09069(6) 0.31670(5) 0.78279(5) 0.02385(15) Uani 1 1 d .
O1 O 1.1000(2) 0.37105(17) 0.68608(15) 0.0341(4) Uani 1 1 d .
O2 O 1.16962(18) 0.19375(17) 0.78425(16) 0.0361(4) Uani 1 1 d .
O3 O 1.13804(19) 0.41737(17) 0.89286(14) 0.0329(4) Uani 1 1 d .
N1 N 0.7318(2) 0.6559(2) 0.57568(18) 0.0327(4) Uani 1 1 d .
N2 N -0.2016(2) 0.87291(19) 0.91636(16) 0.0266(4) Uani 1 1 d .
C1 C 0.7406(3) 0.7754(3) 0.5319(2) 0.0380(6) Uani 1 1 d .
H1A H 0.7735 0.8554 0.5967 0.057 Uiso 1 1 calc R
H1B H 0.6366 0.7850 0.4838 0.057 Uiso 1 1 calc R
H1C H 0.8178 0.7662 0.4856 0.057 Uiso 1 1 calc R
C2 C 0.8421(3) 0.5553(3) 0.5549(2) 0.0355(5) Uani 1 1 d .
H2A H 0.9095 0.5836 0.5104 0.053 Uiso 1 1 calc R
H2B H 0.7831 0.4683 0.5116 0.053 Uiso 1 1 calc R
H2C H 0.9081 0.5462 0.6289 0.053 Uiso 1 1 calc R
C3 C 0.6204(3) 0.6353(2) 0.62704(18) 0.0278(5) Uani 1 1 d .
C4 C 0.5934(3) 0.5213(2) 0.6673(2) 0.0325(5) Uani 1 1 d .
H4 H 0.6553 0.4465 0.6621 0.039 Uiso 1 1 calc R
C5 C 0.4662(3) 0.5312(2) 0.7155(2) 0.0340(5) Uani 1 1 d .
H5 H 0.4318 0.4617 0.7455 0.041 Uiso 1 1 calc R
C6 C 0.3925(3) 0.6491(2) 0.71693(19) 0.0287(5) Uani 1 1 d .
C7 C 0.2610(3) 0.6814(2) 0.76134(19) 0.0281(4) Uani 1 1 d .
H7 H 0.2200 0.6144 0.7910 0.034 Uiso 1 1 calc R
C8 C 0.1851(3) 0.7955(2) 0.76746(19) 0.0282(5) Uani 1 1 d .
H8 H 0.2212 0.8645 0.7375 0.034 Uiso 1 1 calc R
C9 C 0.0521(3) 0.8174(2) 0.81726(18) 0.0256(4) Uani 1 1 d .
C10 C -0.0120(3) 0.7243(2) 0.86619(19) 0.0279(5) Uani 1 1 d .
H10 H 0.0313 0.6403 0.8656 0.034 Uiso 1 1 calc R
C11 C -0.1356(3) 0.7537(2) 0.91431(19) 0.0298(5) Uani 1 1 d .
H11 H -0.1764 0.6897 0.9470 0.036 Uiso 1 1 calc R
C12 C -0.1437(3) 0.9635(2) 0.86863(19) 0.0278(4) Uani 1 1 d .
H12 H -0.1906 1.0460 0.8687 0.033 Uiso 1 1 calc R
C13 C -0.0200(3) 0.9387(2) 0.82066(19) 0.0269(4) Uani 1 1 d .
H13 H 0.0184 1.0047 0.7888 0.032 Uiso 1 1 calc R
C14 C -0.3333(3) 0.9021(3) 0.9692(2) 0.0358(5) Uani 1 1 d .
H14A H -0.4310 0.8528 0.9164 0.054 Uiso 1 1 calc R
H14B H -0.3447 0.9992 0.9849 0.054 Uiso 1 1 calc R
H14C H -0.3122 0.8739 1.0416 0.054 Uiso 1 1 calc R
C15 C 0.8858(2) 0.2672(2) 0.76169(17) 0.0210(4) Uani 1 1 d .
C16 C 0.7985(2) 0.1775(2) 0.65890(18) 0.0241(4) Uani 1 1 d .
C17 C 0.6412(3) 0.1407(2) 0.65184(19) 0.0276(5) Uani 1 1 d .
H17 H 0.5794 0.0800 0.5835 0.033 Uiso 1 1 calc R
C18 C 0.5717(2) 0.1896(2) 0.74123(19) 0.0264(4) Uani 1 1 d .
H18 H 0.4648 0.1606 0.7336 0.032 Uiso 1 1 calc R
C19 C 0.6572(2) 0.2804(2) 0.84155(18) 0.0229(4) Uani 1 1 d .
C20 C 0.8155(2) 0.3183(2) 0.85066(17) 0.0216(4) Uani 1 1 d .
H20 H 0.8762 0.3801 0.9188 0.026 Uiso 1 1 calc R
C21 C 0.8662(3) 0.1238(3) 0.5577(2) 0.0336(5) Uani 1 1 d .
H21A H 0.8864 0.1976 0.5234 0.050 Uiso 1 1 calc R
H21B H 0.7907 0.0539 0.4999 0.050 Uiso 1 1 calc R
H21C H 0.9654 0.0852 0.5840 0.050 Uiso 1 1 calc R
C22 C 0.5839(3) 0.3359(3) 0.9393(2) 0.0338(5) Uani 1 1 d .
H22A H 0.4690 0.3315 0.9093 0.051 Uiso 1 1 calc R
H22B H 0.6261 0.4299 0.9758 0.051 Uiso 1 1 calc R
H22C H 0.6090 0.2822 0.9964 0.051 Uiso 1 1 calc R

loop_
_atom_site_aniso_label
_atom_site_aniso_U_11
_atom_site_aniso_U_22
_atom_site_aniso_U_33
_atom_site_aniso_U_23
_atom_site_aniso_U_13
_atom_site_aniso_U_12
S1 0.0289(3) 0.0298(3) 0.0311(3) 0.0106(2) 0.0114(2) 0.0079(2)
S2 0.0197(2) 0.0245(3) 0.0304(3) 0.0107(2) 0.0086(2) 0.00003(19)
O1 0.0362(9) 0.0368(9) 0.0370(9) 0.0173(7) 0.0165(7) -0.0012(7)
O2 0.0215(8) 0.0316(9) 0.0599(11) 0.0182(8) 0.0127(7) 0.0063(7)
O3 0.0260(8) 0.0352(9) 0.0341(9) 0.0052(7) 0.0059(7) -0.0075(7)
N1 0.0306(10) 0.0370(11) 0.0364(11) 0.0132(9) 0.0148(8) 0.0129(9)
N2 0.0237(9) 0.0314(10) 0.0253(9) 0.0080(7) 0.0068(7) 0.0014(7)
C1 0.0406(13) 0.0412(14) 0.0419(14) 0.0191(11) 0.0192(11) 0.0120(11)
C2 0.0320(12) 0.0403(13) 0.0367(13) 0.0097(10) 0.0122(10) 0.0127(10)
C3 0.0249(10) 0.0340(11) 0.0235(10) 0.0071(9) 0.0039(8) 0.0058(9)
C4 0.0330(12) 0.0307(11) 0.0364(12) 0.0115(10) 0.0103(10) 0.0076(9)
C5 0.0337(12) 0.0330(12) 0.0362(12) 0.0115(10) 0.0081(10) 0.0050(10)
C6 0.0289(11) 0.0302(11) 0.0260(11) 0.0064(9) 0.0062(9) 0.0008(9)
C7 0.0267(10) 0.0315(11) 0.0246(10) 0.0059(9) 0.0053(8) -0.0004(9)
C8 0.0300(11) 0.0303(11) 0.0253(10) 0.0094(9) 0.0068(9) -0.0001(9)
C9 0.0249(10) 0.0293(11) 0.0201(9) 0.0048(8) 0.0029(8) 0.0014(8)
C10 0.0326(11) 0.0234(10) 0.0277(11) 0.0073(8) 0.0065(9) 0.0037(9)
C11 0.0340(12) 0.0287(11) 0.0273(11) 0.0107(9) 0.0065(9) -0.0028(9)
C12 0.0282(11) 0.0265(10) 0.0294(11) 0.0093(9) 0.0063(9) 0.0035(9)
C13 0.0271(10) 0.0261(10) 0.0287(11) 0.0099(8) 0.0070(8) 0.0001(8)
C14 0.0292(11) 0.0460(14) 0.0339(12) 0.0074(10) 0.0137(10) 0.0025(10)
C15 0.0198(9) 0.0211(9) 0.0241(10) 0.0093(8) 0.0057(7) 0.0027(7)
C16 0.0247(10) 0.0237(10) 0.0256(10) 0.0077(8) 0.0076(8) 0.0057(8)
C17 0.0232(10) 0.0260(10) 0.0275(11) 0.0006(8) 0.0015(8) 0.0003(8)
C18 0.0178(9) 0.0299(11) 0.0309(11) 0.0085(9) 0.0042(8) 0.0010(8)
C19 0.0215(9) 0.0248(10) 0.0246(10) 0.0088(8) 0.0069(8) 0.0046(8)
C20 0.0205(9) 0.0223(9) 0.0222(9) 0.0077(8) 0.0040(7) 0.0007(8)
C21 0.0342(12) 0.0364(12) 0.0289(11) 0.0001(9) 0.0130(9) 0.0045(10)
C22 0.0257(11) 0.0460(14) 0.0302(12) 0.0060(10) 0.0117(9) -0.0003(10)

loop_
_atom_type_symbol
_atom_type_description
_atom_type_scat_dispersion_real
_atom_type_scat_dispersion_imag
_atom_type_scat_source
C C 0.0033 0.0016 'International Tables Vol C Tables 4.2.6.8 and 6.1.1.4'
H H 0.0000 0.0000 'International Tables Vol C Tables 4.2.6.8 and 6.1.1.4'
N N 0.0061 0.0033 'International Tables Vol C Tables 4.2.6.8 and 6.1.1.4'
O O 0.0106 0.0060 'International Tables Vol C Tables 4.2.6.8 and 6.1.1.4'
S S 0.1246 0.1234 'International Tables Vol C Tables 4.2.6.8 and 6.1.1.4'

loop_
_geom_angle_atom_site_label_1
_geom_angle_atom_site_label_2
_geom_angle_atom_site_label_3
_geom_angle
C3 S1 C6 91.62(11)
O1 S2 O2 113.07(11)
O1 S2 O3 112.83(11)
O2 S2 O3 112.95(11)
O1 S2 C15 106.05(10)
O2 S2 C15 105.28(10)
O3 S2 C15 105.82(10)
C3 N1 C2 120.7(2)
C3 N1 C1 120.9(2)
C2 N1 C1 118.2(2)
C12 N2 C11 119.04(19)
C12 N2 C14 120.7(2)
C11 N2 C14 120.2(2)
N1 C1 H1A 109.5
N1 C1 H1B 109.5
H1A C1 H1B 109.5
N1 C1 H1C 109.5
H1A C1 H1C 109.5
H1B C1 H1C 109.5
N1 C2 H2A 109.5
N1 C2 H2B 109.5
H2A C2 H2B 109.5
N1 C2 H2C 109.5
H2A C2 H2C 109.5
H2B C2 H2C 109.5
N1 C3 C4 126.6(2)
N1 C3 S1 122.19(18)
C4 C3 S1 111.20(17)
C5 C4 C3 111.9(2)
C5 C4 H4 124.0
C3 C4 H4 124.0
C4 C5 C6 115.5(2)
C4 C5 H5 122.2
C6 C5 H5 122.2
C5 C6 C7 125.6(2)
C5 C6 S1 109.72(18)
C7 C6 S1 124.64(18)
C8 C7 C6 128.7(2)
C8 C7 H7 115.7
C6 C7 H7 115.7
C7 C8 C9 123.3(2)
C7 C8 H8 118.4
C9 C8 H8 118.4
C13 C9 C10 115.9(2)
C13 C9 C8 119.9(2)
C10 C9 C8 124.2(2)
C11 C10 C9 120.9(2)
C11 C10 H10 119.6
C9 C10 H10 119.6
N2 C11 C10 121.4(2)
N2 C11 H11 119.3
C10 C11 H11 119.3
N2 C12 C13 121.5(2)
N2 C12 H12 119.3
C13 C12 H12 119.3
C12 C13 C9 121.4(2)
C12 C13 H13 119.3
C9 C13 H13 119.3
N2 C14 H14A 109.5
N2 C14 H14B 109.5
H14A C14 H14B 109.5
N2 C14 H14C 109.5
H14A C14 H14C 109.5
H14B C14 H14C 109.5
C20 C15 C16 120.76(19)
C20 C15 S2 118.25(15)
C16 C15 S2 120.98(16)
C17 C16 C15 116.99(19)
C17 C16 C21 119.9(2)
C15 C16 C21 123.09(19)
C18 C17 C16 122.4(2)
C18 C17 H17 118.8
C16 C17 H17 118.8
C19 C18 C17 120.5(2)
C19 C18 H18 119.8
C17 C18 H18 119.8
C18 C19 C20 118.09(19)
C18 C19 C22 121.45(19)
C20 C19 C22 120.45(19)
C15 C20 C19 121.29(19)
C15 C20 H20 119.4
C19 C20 H20 119.4
C16 C21 H21A 109.5
C16 C21 H21B 109.5
H21A C21 H21B 109.5
C16 C21 H21C 109.5
H21A C21 H21C 109.5
H21B C21 H21C 109.5
C19 C22 H22A 109.5
C19 C22 H22B 109.5
H22A C22 H22B 109.5
C19 C22 H22C 109.5
H22A C22 H22C 109.5
H22B C22 H22C 109.5

loop_
_geom_bond_atom_site_label_1
_geom_bond_atom_site_label_2
_geom_bond_distance
S1 C3 1.739(2)
S1 C6 1.754(2)
S2 O1 1.4497(17)
S2 O2 1.4555(17)
S2 O3 1.4572(18)
S2 C15 1.790(2)
N1 C3 1.326(3)
N1 C2 1.455(3)
N1 C1 1.457(3)
N2 C12 1.357(3)
N2 C11 1.363(3)
N2 C14 1.465(3)
C1 H1A 0.9800
C1 H1B 0.9800
C1 H1C 0.9800
C2 H2A 0.9800
C2 H2B 0.9800
C2 H2C 0.9800
C3 C4 1.408(3)
C4 C5 1.382(3)
C4 H4 0.9500
C5 C6 1.384(3)
C5 H5 0.9500
C6 C7 1.409(3)
C7 C8 1.357(3)
C7 H7 0.9500
C8 C9 1.446(3)
C8 H8 0.9500
C9 C13 1.406(3)
C9 C10 1.413(3)
C10 C11 1.367(3)
C10 H10 0.9500
C11 H11 0.9500
C12 C13 1.361(3)
C12 H12 0.9500
C13 H13 0.9500
C14 H14A 0.9800
C14 H14B 0.9800
C14 H14C 0.9800
C15 C20 1.393(3)
C15 C16 1.406(3)
C16 C17 1.395(3)
C16 C21 1.510(3)
C17 C18 1.389(3)
C17 H17 0.9500
C18 C19 1.387(3)
C18 H18 0.9500
C19 C20 1.400(3)
C19 C22 1.508(3)
C20 H20 0.9500
C21 H21A 0.9800
C21 H21B 0.9800
C21 H21C 0.9800
C22 H22A 0.9800
C22 H22B 0.9800
C22 H22C 0.9800

loop_
_geom_torsion_atom_site_label_1
_geom_torsion_atom_site_label_2
_geom_torsion_atom_site_label_3
_geom_torsion_atom_site_label_4
_geom_torsion
C2 N1 C3 C4 0.3(4)
C1 N1 C3 C4 176.3(2)
C2 N1 C3 S1 -179.42(17)
C1 N1 C3 S1 -3.5(3)
C6 S1 C3 N1 179.9(2)
C6 S1 C3 C4 0.08(18)
N1 C3 C4 C5 -179.3(2)
S1 C3 C4 C5 0.5(3)
C3 C4 C5 C6 -1.0(3)
C4 C5 C6 C7 179.9(2)
C4 C5 C6 S1 1.1(3)
C3 S1 C6 C5 -0.63(18)
C3 S1 C6 C7 -179.5(2)
C5 C6 C7 C8 178.6(2)
S1 C6 C7 C8 -2.6(4)
C6 C7 C8 C9 -178.9(2)
C7 C8 C9 C13 179.8(2)
C7 C8 C9 C10 0.9(4)
C13 C9 C10 C11 -0.6(3)
C8 C9 C10 C11 178.3(2)
C12 N2 C11 C10 0.6(3)
C14 N2 C11 C10 -179.6(2)
C9 C10 C11 N2 0.3(3)
C11 N2 C12 C13 -1.1(3)
C14 N2 C12 C13 179.1(2)
N2 C12 C13 C9 0.7(3)
C10 C9 C13 C12 0.1(3)
C8 C9 C13 C12 -178.9(2)
O1 S2 C15 C20 -125.74(17)
O2 S2 C15 C20 114.17(17)
O3 S2 C15 C20 -5.66(18)
O1 S2 C15 C16 55.29(19)
O2 S2 C15 C16 -64.80(19)
O3 S2 C15 C16 175.36(16)
C20 C15 C16 C17 -1.3(3)
S2 C15 C16 C17 177.63(16)
C20 C15 C16 C21 177.2(2)
S2 C15 C16 C21 -3.9(3)
C15 C16 C17 C18 0.2(3)
C21 C16 C17 C18 -178.4(2)
C16 C17 C18 C19 1.2(3)
C17 C18 C19 C20 -1.4(3)
C17 C18 C19 C22 179.4(2)
C16 C15 C20 C19 1.1(3)
S2 C15 C20 C19 -177.85(15)
C18 C19 C20 C15 0.3(3)
C22 C19 C20 C15 179.4(2)
